data_4343954
loop_
_publ_author_name
'Barbosa, Ana Soraya Lima'
'Werl\'e, Christophe'
'Colunga, Claudia Olivia Oliva'
'Rodr\'iguez, Cecilia Franco'
'Toscano, Ruben Alfredo'
'Le Lagadec, Ronan'
'Pfeffer, Michel'

_publ_section_title
;
 Further Insight into the Lability of MeCN Ligands of Cytotoxic
 Cycloruthenated Compounds: Evidence for the Antisymbiotic Effect Trans to
 the Carbon Atom at the Ru Center.
;
_journal_issue 15
_journal_name_full 'Inorganic chemistry'
_journal_page_first 7617
_journal_page_last 7626
_journal_paper_doi 10.1021/acs.inorgchem.5b01236
_journal_volume 54
_journal_year 2015
_chemical_formula_moiety 'C43 H34 N4 P Ru, F6 P, 0.5(C4 H10 0)'
_chemical_formula_sum 'C45 H39 F6 N4 O0.5 P2 Ru'
_chemical_formula_weight 920.81
_chemical_name_systematic
;
 ?
;
_space_group_crystal_system triclinic
_space_group_IT_number 2
_space_group_name_Hall '-P 1'
_space_group_name_H-M_alt 'P -1'
_symmetry_space_group_name_Hall '-P 1'
_symmetry_space_group_name_H-M 'P -1'
_atom_sites_solution_hydrogens geom
_atom_sites_solution_primary direct
_atom_sites_solution_secondary difmap
_audit_creation_method SHELXL-2014
_cell_angle_alpha 85.8168(13)
_cell_angle_beta 86.5947(13)
_cell_angle_gamma 72.1131(13)
_cell_formula_units_Z 2
_cell_length_a 10.5548(7)
_cell_length_b 13.0455(8)
_cell_length_c 15.4633(10)
_cell_measurement_reflns_used 6794
_cell_measurement_temperature 298(2)
_cell_measurement_theta_max 33.03
_cell_measurement_theta_min 2.17
_cell_volume 2019.3(2)
_computing_cell_refinement 'APEX2 v2012.10.0(Bruker, 2012)'
_computing_data_collection 'APEX2 v2012.10.0(Bruker, 2012)'
_computing_data_reduction 'SAINT V8.27B (Bruker, 2012)'
_computing_molecular_graphics 'XP V 5.1 (Bruker, 1998)'
_computing_publication_material 'CIFTAB V 2013/2 (Sheldrick, 2013)'
_computing_structure_refinement 'SHELXL-2014/6 (Sheldrick, 2014)'
_computing_structure_solution 'SHELXS-2012 (Bruker, 2013)'
_diffrn_ambient_temperature 298(2)
_diffrn_detector_area_resol_mean 8.333
_diffrn_measured_fraction_theta_full 0.999
_diffrn_measured_fraction_theta_max 0.997
_diffrn_measurement_device_type 'Bruker Smart Apex CCD diffractometer 01-670-01'
_diffrn_measurement_method \w-scans
_diffrn_radiation_monochromator graphite
_diffrn_radiation_type MoK\a
_diffrn_radiation_wavelength 0.71073
_diffrn_reflns_av_R_equivalents 0.0260
_diffrn_reflns_av_unetI/netI 0.0373
_diffrn_reflns_Laue_measured_fraction_full 0.999
_diffrn_reflns_Laue_measured_fraction_max 0.997
_diffrn_reflns_limit_h_max 13
_diffrn_reflns_limit_h_min -13
_diffrn_reflns_limit_k_max 16
_diffrn_reflns_limit_k_min -16
_diffrn_reflns_limit_l_max 19
_diffrn_reflns_limit_l_min -20
_diffrn_reflns_number 20305
_diffrn_reflns_point_group_measured_fraction_full 0.999
_diffrn_reflns_point_group_measured_fraction_max 0.997
_diffrn_reflns_theta_full 25.242
_diffrn_reflns_theta_max 27.485
_diffrn_reflns_theta_min 1.321
_diffrn_source 'fine-focus sealed tube'
_exptl_absorpt_coefficient_mu 0.535
_exptl_absorpt_correction_T_max 0.8870
_exptl_absorpt_correction_T_min 0.8309
_exptl_absorpt_correction_type multi-scan
_exptl_absorpt_process_details '(Sheldrick, 2012)'
_exptl_crystal_colour black
_exptl_crystal_density_diffrn 1.514
_exptl_crystal_description prism
_exptl_crystal_F_000 938
_exptl_crystal_size_max 0.360
_exptl_crystal_size_mid 0.260
_exptl_crystal_size_min 0.230
_refine_diff_density_max 0.715
_refine_diff_density_min -0.457
_refine_diff_density_rms 0.081
_refine_ls_extinction_method none
_refine_ls_goodness_of_fit_ref 1.030
_refine_ls_hydrogen_treatment constr
_refine_ls_matrix_type full
_refine_ls_number_parameters 705
_refine_ls_number_reflns 9223
_refine_ls_number_restraints 845
_refine_ls_restrained_S_all 1.311
_refine_ls_R_factor_all 0.0568
_refine_ls_R_factor_gt 0.0487
_refine_ls_shift/su_max 0.000
_refine_ls_shift/su_mean 0.000
_refine_ls_structure_factor_coef Fsqd
_refine_ls_weighting_details 'w=1/[\s^2^(Fo^2^)+(0.0825P)^2^+0.7694P] where P=(Fo^2^+2Fc^2^)/3'
_refine_ls_weighting_scheme calc
_refine_ls_wR_factor_gt 0.1278
_refine_ls_wR_factor_ref 0.1333
_reflns_Friedel_coverage 0.000
_reflns_number_gt 7942
_reflns_number_total 9223
_reflns_threshold_expression 'I > 2\s(I)'
_cod_data_source_file ic5b01236_si_001.cif
_cod_data_source_block Compound_4
_cod_depositor_comments 'Adding full bibliography for 4343953--4343957.cif.'
_cod_original_formula_sum 'C45 H39 F6 N4 O0.50 P2 Ru'
_cod_database_code 4343954
_shelx_space_group_comment
;
The symmetry employed for this shelxl refinement is uniquely defined
by the following loop, which should always be used as a source of
symmetry information in preference to the above space-group names.
They are only intended as comments.
;
_shelx_estimated_absorpt_t_min 0.831
_shelx_estimated_absorpt_t_max 0.887
_shelxl_version_number 2014-1

loop_
_space_group_symop_operation_xyz
'x, y, z'
'-x, -y, -z'

loop_
_atom_site_label
_atom_site_type_symbol
_atom_site_fract_x
_atom_site_fract_y
_atom_site_fract_z
_atom_site_U_iso_or_equiv
_atom_site_adp_type
_atom_site_occupancy
_atom_site_site_symmetry_order
_atom_site_calc_flag
_atom_site_refinement_flags_posn
_atom_site_refinement_flags_adp
_atom_site_refinement_flags_occupancy
_atom_site_disorder_assembly
_atom_site_disorder_group
Ru Ru 0.05571(2) 0.23359(2) 0.29426(2) 0.03728(9) Uani 1 1 d . . . . .
N1 N -0.1331(3) 0.2879(2) 0.35666(16) 0.0449(5) Uani 1 1 d . . . . .
C2 C -0.2509(4) 0.2844(4) 0.3335(3) 0.0654(10) Uani 1 1 d . . . . .
H2 H -0.2547 0.2534 0.2818 0.078 Uiso 1 1 calc R U . . .
C3 C -0.3692(4) 0.3248(4) 0.3823(3) 0.0824(13) Uani 1 1 d . . . . .
H3 H -0.4493 0.3219 0.3621 0.099 Uiso 1 1 calc R U . . .
C4 C -0.3675(4) 0.3682(4) 0.4590(3) 0.0763(12) Uani 1 1 d . . . . .
H4 H -0.4457 0.3944 0.4923 0.092 Uiso 1 1 calc R U . . .
C5 C -0.2459(4) 0.3729(3) 0.4872(2) 0.0577(9) Uani 1 1 d . . . . .
C6 C -0.2318(5) 0.4134(3) 0.5690(3) 0.0738(12) Uani 1 1 d . . . . .
H6 H -0.3074 0.4411 0.6043 0.089 Uiso 1 1 calc R U . . .
C7 C -0.1141(5) 0.4124(3) 0.5956(2) 0.0698(11) Uani 1 1 d . . . . .
H7 H -0.1091 0.4396 0.6489 0.084 Uiso 1 1 calc R U . . .
C8 C 0.0050(4) 0.3704(3) 0.5437(2) 0.0574(9) Uani 1 1 d . . . . .
C9 C 0.1327(5) 0.3637(3) 0.5688(2) 0.0694(11) Uani 1 1 d . . . . .
H9 H 0.1442 0.3882 0.6219 0.083 Uiso 1 1 calc R U . . .
C10 C 0.2397(5) 0.3210(4) 0.5150(2) 0.0715(11) Uani 1 1 d . . . . .
H10 H 0.3249 0.3164 0.5311 0.086 Uiso 1 1 calc R U . . .
C11 C 0.2214(4) 0.2842(3) 0.4356(2) 0.0592(8) Uani 1 1 d . . . . .
H11 H 0.2956 0.2551 0.3996 0.071 Uiso 1 1 calc R U . . .
N12 N 0.1018(3) 0.2891(2) 0.40964(16) 0.0453(6) Uani 1 1 d . . . . .
C13 C -0.0061(3) 0.3319(2) 0.46264(19) 0.0459(7) Uani 1 1 d . . . . .
C14 C -0.1323(3) 0.3322(2) 0.43425(19) 0.0458(7) Uani 1 1 d . . . . .
N15 N 0.2505(3) 0.2007(3) 0.24665(18) 0.0550(7) Uani 1 1 d . . . . .
C16 C 0.2832(4) 0.2863(4) 0.2073(2) 0.0688(11) Uani 1 1 d . . . . .
C17 C 0.4120(5) 0.2744(6) 0.1746(4) 0.1058(18) Uani 1 1 d . . . . .
H17 H 0.4334 0.3339 0.1488 0.127 Uiso 1 1 calc R U . . .
C18 C 0.5051(6) 0.1789(8) 0.1798(4) 0.127(3) Uani 1 1 d . . . . .
H18 H 0.5905 0.1715 0.1565 0.152 Uiso 1 1 calc R U . . .
C19 C 0.4748(5) 0.0905(6) 0.2198(4) 0.1029(19) Uani 1 1 d . . . . .
H19 H 0.5395 0.0235 0.2245 0.123 Uiso 1 1 calc R U . . .
C20 C 0.3460(3) 0.1038(4) 0.2528(3) 0.0707(11) Uani 1 1 d . . . . .
H20 H 0.3248 0.0448 0.2798 0.085 Uiso 1 1 calc R U . . .
C21 C 0.0494(3) 0.3807(2) 0.23600(18) 0.0472(7) Uani 1 1 d . . . . .
C22 C 0.1734(4) 0.3862(3) 0.2020(2) 0.0688(11) Uani 1 1 d . . . . .
C23 C 0.1832(7) 0.4835(5) 0.1608(3) 0.1047(19) Uani 1 1 d . . . . .
H23 H 0.2648 0.4866 0.1366 0.126 Uiso 1 1 calc R U . . .
C24 C 0.0752(8) 0.5732(4) 0.1558(4) 0.112(2) Uani 1 1 d . . . . .
H24 H 0.0832 0.6367 0.1280 0.135 Uiso 1 1 calc R U . . .
C25 C -0.0439(6) 0.5697(3) 0.1914(3) 0.0815(14) Uani 1 1 d . . . . .
H25 H -0.1178 0.6309 0.1881 0.098 Uiso 1 1 calc R U . . .
C26 C -0.0555(4) 0.4752(3) 0.2325(2) 0.0603(9) Uani 1 1 d . . . . .
H26 H -0.1371 0.4752 0.2588 0.072 Uiso 1 1 calc R U . . .
N27 N 0.0909(3) 0.0807(2) 0.36151(18) 0.0522(6) Uani 1 1 d . . . . .
C28 C 0.1121(5) -0.0023(3) 0.3954(3) 0.0752(11) Uani 1 1 d . . . . .
C29 C 0.1416(7) -0.1114(4) 0.4360(5) 0.131(3) Uani 1 1 d . . . . .
H29A H 0.0848 -0.1475 0.4136 0.197 Uiso 1 1 calc R U . . .
H29B H 0.1262 -0.1075 0.4977 0.197 Uiso 1 1 calc R U . . .
H29C H 0.2330 -0.1508 0.4235 0.197 Uiso 1 1 calc R U . . .
C36 C -0.1429(3) 0.2433(3) 0.1048(2) 0.0458(7) Uani 1 1 d . . . . .
C37 C -0.2175(4) 0.3444(3) 0.1213(3) 0.0592(8) Uani 1 1 d . . . . .
H37 H -0.1981 0.3773 0.1680 0.071 Uiso 1 1 calc R U . . .
C38 C -0.3239(4) 0.4009(3) 0.0693(3) 0.0738(11) Uani 1 1 d . . . . .
H38 H -0.3753 0.4703 0.0819 0.089 Uiso 1 1 calc R U . . .
C39 C -0.3518(4) 0.3532(4) 0.0002(3) 0.0704(11) Uani 1 1 d . . . . .
H39 H -0.4222 0.3904 -0.0347 0.084 Uiso 1 1 calc R U . . .
C40 C -0.2771(4) 0.2519(4) -0.0179(3) 0.0726(11) Uani 1 1 d . . . . .
H40 H -0.2964 0.2195 -0.0649 0.087 Uiso 1 1 calc R U . . .
C41 C -0.1725(4) 0.1968(3) 0.0335(3) 0.0702(11) Uani 1 1 d . . . . .
H41 H -0.1211 0.1276 0.0204 0.084 Uiso 1 1 calc R U . . .
C42 C 0.1326(4) 0.1536(3) 0.0814(2) 0.0586(9) Uani 1 1 d . . . . .
C43 C 0.2227(5) 0.0577(5) 0.0590(4) 0.1064(19) Uani 1 1 d . . . . .
H43 H 0.2186 -0.0067 0.0874 0.128 Uiso 1 1 calc R U . . .
C44 C 0.3212(6) 0.0563(7) -0.0066(6) 0.141(3) Uani 1 1 d . . . . .
H44 H 0.3781 -0.0093 -0.0241 0.169 Uiso 1 1 calc R U . . .
C45 C 0.3334(7) 0.1476(9) -0.0437(5) 0.140(3) Uani 1 1 d . . . . .
H45 H 0.4032 0.1458 -0.0839 0.168 Uiso 1 1 calc R U . . .
C46 C 0.2460(6) 0.2433(7) -0.0240(3) 0.120(2) Uani 1 1 d . . . . .
H46 H 0.2536 0.3068 -0.0520 0.145 Uiso 1 1 calc R U . . .
C47 C 0.1449(5) 0.2465(5) 0.0381(3) 0.0925(16) Uani 1 1 d . . . . .
H47 H 0.0841 0.3127 0.0508 0.111 Uiso 1 1 calc R U . . .
P1 P 0.00280(8) 0.16957(6) 0.16909(5) 0.04345(18) Uani 1 1 d D . . . .
C30_a C -0.0052(5) 0.0314(3) 0.1860(3) 0.0452(10) Uani 0.671(4) 1 d D U P A 1
C31_a C -0.1263(6) 0.0168(4) 0.1931(4) 0.0661(12) Uani 0.671(4) 1 d D U P A 1
H31_a H -0.1994 0.0756 0.1788 0.079 Uiso 0.671(4) 1 calc R U P A 1
C32_a C -0.1500(7) -0.0821(5) 0.2209(5) 0.0773(14) Uani 0.671(4) 1 d D U P A 1
H32_a H -0.2356 -0.0884 0.2258 0.093 Uiso 0.671(4) 1 calc R U P A 1
C33_a C -0.0403(7) -0.1675(5) 0.2400(5) 0.0761(14) Uani 0.671(4) 1 d D U P A 1
H33_a H -0.0498 -0.2345 0.2580 0.091 Uiso 0.671(4) 1 calc R U P A 1
C34_a C 0.0832(6) -0.1540(4) 0.2326(4) 0.0688(13) Uani 0.671(4) 1 d D U P A 1
H34_a H 0.1584 -0.2117 0.2450 0.083 Uiso 0.671(4) 1 calc R U P A 1
C35_a C 0.0951(5) -0.0553(4) 0.2070(3) 0.0561(11) Uani 0.671(4) 1 d D U P A 1
H35_a H 0.1803 -0.0480 0.2041 0.067 Uiso 0.671(4) 1 calc R U P A 1
C30A_b C -0.0582(10) 0.0538(6) 0.2019(7) 0.0483(18) Uani 0.329(4) 1 d D U P A 2
C31A_b C -0.0319(10) -0.0392(7) 0.1397(7) 0.0627(17) Uani 0.329(4) 1 d D U P A 2
H31A_b H 0.0131 -0.0359 0.0865 0.075 Uiso 0.329(4) 1 calc R U P A 2
C32A_b C -0.0754(11) -0.1259(8) 0.1635(8) 0.0701(18) Uani 0.329(4) 1 d D U P A 2
H32A_b H -0.0622 -0.1793 0.1243 0.084 Uiso 0.329(4) 1 calc R U P A 2
C33A_b C -0.1367(15) -0.1380(9) 0.2412(8) 0.076(2) Uani 0.329(4) 1 d D U P A 2
H33A_b H -0.1560 -0.2015 0.2589 0.091 Uiso 0.329(4) 1 calc R U P A 2
C34A_b C -0.1683(12) -0.0528(8) 0.2916(9) 0.0676(19) Uani 0.329(4) 1 d D U P A 2
H34A_b H -0.2179 -0.0571 0.3427 0.081 Uiso 0.329(4) 1 calc R U P A 2
C35A_b C -0.1337(10) 0.0386(7) 0.2737(7) 0.0581(17) Uani 0.329(4) 1 d D U P A 2
H35A_b H -0.1627 0.0935 0.3121 0.070 Uiso 0.329(4) 1 calc R U P A 2
P2 P 0.51196(14) 0.70259(15) 0.26959(9) 0.0979(4) Uani 1 1 d D U . . .
F1_a F 0.6423(8) 0.7384(9) 0.2671(6) 0.1295(18) Uani 0.534(8) 1 d D U P B 1
F2_a F 0.6061(9) 0.5952(7) 0.3118(7) 0.147(2) Uani 0.534(8) 1 d D U P B 1
F3_a F 0.4723(9) 0.7405(8) 0.3645(4) 0.1373(18) Uani 0.534(8) 1 d D U P B 1
F4_a F 0.3797(8) 0.6759(9) 0.2665(7) 0.1431(18) Uani 0.534(8) 1 d D U P B 1
F5_a F 0.4341(9) 0.8187(7) 0.2308(6) 0.1369(19) Uani 0.534(8) 1 d D U P B 1
F6_a F 0.5527(10) 0.6659(9) 0.1751(4) 0.1332(18) Uani 0.534(8) 1 d D U P B 1
F1A_b F 0.6042(10) 0.7682(9) 0.2905(7) 0.1288(18) Uani 0.466(8) 1 d D U P B 2
F2A_b F 0.5621(11) 0.6200(9) 0.3501(6) 0.135(2) Uani 0.466(8) 1 d D U P B 2
F3A_b F 0.4021(10) 0.7600(8) 0.3393(6) 0.141(2) Uani 0.466(8) 1 d D U P B 2
F4A_b F 0.4267(10) 0.6238(9) 0.2530(7) 0.1411(19) Uani 0.466(8) 1 d D U P B 2
F5A_b F 0.4456(10) 0.7816(9) 0.1939(6) 0.137(2) Uani 0.466(8) 1 d D U P B 2
F6A_b F 0.6153(9) 0.6344(8) 0.2020(6) 0.1309(19) Uani 0.466(8) 1 d D U P B 2
C48 C -0.250(3) -0.042(2) 0.4113(18) 0.151(8) Uani 0.25 1 d D U P C -1
H48A H -0.2024 -0.0360 0.3572 0.226 Uiso 0.25 1 calc R U P C -1
H48B H -0.2762 -0.1065 0.4137 0.226 Uiso 0.25 1 calc R U P C -1
H48C H -0.1934 -0.0455 0.4585 0.226 Uiso 0.25 1 calc R U P C -1
C49 C -0.371(3) 0.054(2) 0.4182(15) 0.138(5) Uani 0.25 1 d D U P C -1
H49A H -0.3451 0.1191 0.4158 0.165 Uiso 0.25 1 calc R U P C -1
H49B H -0.4280 0.0581 0.3704 0.165 Uiso 0.25 1 calc R U P C -1
O1 O -0.438(2) 0.0425(18) 0.4964(13) 0.138(5) Uani 0.25 1 d D U P C -1
C50 C -0.560(2) 0.025(2) 0.490(2) 0.137(5) Uani 0.25 1 d D U P C -1
H50A H -0.5757 0.0194 0.4292 0.164 Uiso 0.25 1 calc R U P C -1
H50B H -0.6308 0.0850 0.5120 0.164 Uiso 0.25 1 calc R U P C -1
C51 C -0.558(4) -0.077(2) 0.540(2) 0.119(6) Uani 0.25 1 d D U P C -1
H51A H -0.6418 -0.0901 0.5364 0.178 Uiso 0.25 1 calc R U P C -1
H51B H -0.5425 -0.0704 0.6001 0.178 Uiso 0.25 1 calc R U P C -1
H51C H -0.4877 -0.1357 0.5176 0.178 Uiso 0.25 1 calc R U P C -1
C48B C -0.677(2) 0.002(3) 0.5551(16) 0.131(6) Uani 0.25 1 d D U P D -2
H48D H -0.7042 0.0066 0.6154 0.196 Uiso 0.25 1 calc R U P D -2
H48E H -0.7221 -0.0403 0.5281 0.196 Uiso 0.25 1 calc R U P D -2
H48F H -0.7005 0.0734 0.5274 0.196 Uiso 0.25 1 calc R U P D -2
C49B C -0.531(2) -0.049(3) 0.5463(13) 0.137(5) Uani 0.25 1 d D U P D -2
H49C H -0.4856 -0.0075 0.5746 0.164 Uiso 0.25 1 calc R U P D -2
H49D H -0.5074 -0.1213 0.5738 0.164 Uiso 0.25 1 calc R U P D -2
O1B O -0.494(2) -0.0536(16) 0.4590(12) 0.140(5) Uani 0.25 1 d D U P D -2
C50B C -0.389(3) -0.014(2) 0.4353(19) 0.140(5) Uani 0.25 1 d D U P D -2
H50C H -0.3722 -0.0140 0.3730 0.168 Uiso 0.25 1 calc R U P D -2
H50D H -0.3084 -0.0577 0.4630 0.168 Uiso 0.25 1 calc R U P D -2
C51B C -0.426(5) 0.099(2) 0.464(3) 0.127(6) Uani 0.25 1 d D U P D -2
H51D H -0.3557 0.1293 0.4481 0.191 Uiso 0.25 1 calc R U P D -2
H51E H -0.4417 0.0982 0.5258 0.191 Uiso 0.25 1 calc R U P D -2
H51F H -0.5063 0.1416 0.4364 0.191 Uiso 0.25 1 calc R U P D -2

loop_
_atom_site_aniso_label
_atom_site_aniso_U_11
_atom_site_aniso_U_22
_atom_site_aniso_U_33
_atom_site_aniso_U_23
_atom_site_aniso_U_13
_atom_site_aniso_U_12
Ru 0.04175(14) 0.03933(14) 0.03307(13) -0.00090(9) -0.00181(9) -0.01595(10)
N1 0.0500(14) 0.0467(13) 0.0394(13) 0.0034(10) 0.0001(10) -0.0186(11)
C2 0.059(2) 0.089(3) 0.055(2) 0.0037(19) -0.0005(16) -0.035(2)
C3 0.052(2) 0.113(4) 0.083(3) 0.009(3) 0.002(2) -0.031(2)
C4 0.066(2) 0.077(3) 0.075(3) 0.007(2) 0.019(2) -0.012(2)
C5 0.064(2) 0.0439(17) 0.057(2) 0.0068(14) 0.0129(16) -0.0097(15)
C6 0.098(3) 0.054(2) 0.058(2) -0.0066(17) 0.028(2) -0.013(2)
C7 0.106(3) 0.058(2) 0.0446(19) -0.0102(16) 0.012(2) -0.024(2)
C8 0.092(3) 0.0446(17) 0.0369(15) -0.0032(13) 0.0001(16) -0.0239(17)
C9 0.107(3) 0.068(2) 0.0426(18) -0.0048(16) -0.014(2) -0.039(2)
C10 0.085(3) 0.088(3) 0.053(2) -0.0050(19) -0.0191(19) -0.040(2)
C11 0.063(2) 0.072(2) 0.0501(18) -0.0042(16) -0.0100(16) -0.0297(18)
N12 0.0564(15) 0.0467(14) 0.0355(12) -0.0005(10) -0.0053(11) -0.0195(11)
C13 0.0661(19) 0.0361(14) 0.0364(14) 0.0021(11) -0.0017(13) -0.0181(13)
C14 0.0591(18) 0.0354(14) 0.0399(15) 0.0050(11) 0.0041(13) -0.0125(13)
N15 0.0471(14) 0.0744(19) 0.0485(15) -0.0152(13) 0.0013(12) -0.0235(14)
C16 0.069(2) 0.099(3) 0.054(2) -0.018(2) 0.0180(17) -0.049(2)
C17 0.076(3) 0.153(6) 0.105(4) -0.027(4) 0.036(3) -0.063(4)
C18 0.060(3) 0.228(9) 0.108(4) -0.048(5) 0.027(3) -0.064(4)
C19 0.048(2) 0.146(5) 0.105(4) -0.043(4) 0.003(2) -0.009(3)
C20 0.0431(18) 0.090(3) 0.073(2) -0.020(2) -0.0059(16) -0.0083(18)
C21 0.070(2) 0.0475(16) 0.0322(13) -0.0040(12) 0.0013(13) -0.0293(15)
C22 0.094(3) 0.071(2) 0.057(2) -0.0090(18) 0.0203(19) -0.050(2)
C23 0.142(5) 0.101(4) 0.094(4) -0.008(3) 0.047(3) -0.080(4)
C24 0.189(7) 0.067(3) 0.093(4) 0.008(3) 0.032(4) -0.066(4)
C25 0.144(4) 0.046(2) 0.060(2) 0.0026(17) -0.005(3) -0.039(2)
C26 0.098(3) 0.0447(17) 0.0451(17) -0.0027(14) -0.0098(17) -0.0312(18)
N27 0.0598(16) 0.0466(15) 0.0465(14) -0.0002(12) -0.0061(12) -0.0106(12)
C28 0.085(3) 0.057(2) 0.075(3) 0.007(2) -0.006(2) -0.012(2)
C29 0.158(6) 0.065(3) 0.150(6) 0.042(3) -0.009(5) -0.013(3)
C36 0.0490(16) 0.0478(16) 0.0427(15) 0.0039(12) -0.0106(12) -0.0175(13)
C37 0.061(2) 0.0492(18) 0.068(2) -0.0056(16) -0.0156(17) -0.0156(16)
C38 0.063(2) 0.056(2) 0.095(3) -0.001(2) -0.021(2) -0.0032(18)
C39 0.056(2) 0.081(3) 0.072(3) 0.017(2) -0.0226(18) -0.0182(19)
C40 0.080(3) 0.077(3) 0.059(2) -0.0041(19) -0.029(2) -0.018(2)
C41 0.089(3) 0.057(2) 0.059(2) -0.0085(17) -0.027(2) -0.0082(19)
C42 0.0560(19) 0.074(2) 0.0424(17) -0.0146(16) -0.0109(14) -0.0107(17)
C43 0.062(3) 0.095(4) 0.159(5) -0.047(4) 0.007(3) -0.011(2)
C44 0.064(3) 0.162(7) 0.192(8) -0.101(7) 0.025(4) -0.015(4)
C45 0.083(4) 0.249(11) 0.093(5) -0.077(6) 0.018(3) -0.047(6)
C46 0.113(4) 0.189(7) 0.053(3) 0.019(3) 0.005(3) -0.043(5)
C47 0.092(3) 0.117(4) 0.051(2) 0.018(2) 0.012(2) -0.014(3)
P1 0.0556(4) 0.0362(4) 0.0396(4) -0.0007(3) -0.0108(3) -0.0141(3)
C30_a 0.054(2) 0.0340(19) 0.046(2) -0.0086(17) -0.007(2) -0.0084(17)
C31_a 0.059(2) 0.047(2) 0.089(3) 0.005(2) -0.009(2) -0.0123(19)
C32_a 0.071(3) 0.060(3) 0.106(3) 0.006(3) -0.010(3) -0.028(2)
C33_a 0.084(3) 0.043(2) 0.104(4) 0.003(2) -0.012(3) -0.024(2)
C34_a 0.076(3) 0.039(2) 0.086(3) -0.004(2) -0.016(3) -0.007(2)
C35_a 0.057(2) 0.044(2) 0.064(3) -0.006(2) -0.006(2) -0.0098(18)
C30A_b 0.052(4) 0.035(3) 0.059(4) -0.001(3) -0.013(3) -0.013(3)
C31A_b 0.070(4) 0.046(3) 0.072(4) -0.006(3) -0.007(3) -0.016(3)
C32A_b 0.078(4) 0.045(3) 0.093(4) -0.005(3) -0.014(3) -0.024(3)
C33A_b 0.086(5) 0.039(4) 0.103(5) 0.005(4) -0.008(4) -0.021(4)
C34A_b 0.063(4) 0.045(3) 0.097(4) 0.003(3) -0.001(4) -0.023(3)
C35A_b 0.053(4) 0.042(3) 0.080(4) -0.002(3) 0.001(3) -0.015(3)
P2 0.0712(7) 0.1572(13) 0.0685(7) 0.0088(7) -0.0060(6) -0.0423(8)
F1_a 0.095(3) 0.192(4) 0.118(4) -0.014(4) 0.001(3) -0.068(3)
F2_a 0.127(4) 0.160(3) 0.130(4) 0.023(3) -0.002(4) -0.018(3)
F3_a 0.106(4) 0.208(4) 0.084(2) -0.011(2) 0.003(2) -0.028(3)
F4_a 0.100(3) 0.206(4) 0.141(4) -0.002(4) -0.002(3) -0.074(3)
F5_a 0.127(3) 0.155(3) 0.116(4) 0.014(3) -0.015(4) -0.028(3)
F6_a 0.124(4) 0.189(4) 0.092(2) -0.025(3) 0.001(2) -0.053(3)
F1A_b 0.114(4) 0.171(4) 0.115(4) -0.004(3) -0.019(3) -0.062(3)
F2A_b 0.132(5) 0.170(4) 0.095(3) 0.024(3) -0.012(3) -0.039(3)
F3A_b 0.108(4) 0.195(4) 0.108(3) -0.022(3) 0.013(3) -0.028(3)
F4A_b 0.119(4) 0.197(4) 0.130(4) -0.022(3) 0.004(3) -0.079(3)
F5A_b 0.117(4) 0.185(4) 0.099(3) 0.018(3) -0.031(3) -0.032(3)
F6A_b 0.105(4) 0.178(4) 0.105(3) -0.018(3) 0.012(3) -0.037(3)
C48 0.184(16) 0.134(14) 0.120(13) -0.010(12) -0.026(11) -0.022(11)
C49 0.167(12) 0.128(10) 0.115(10) -0.011(9) -0.051(8) -0.029(9)
O1 0.160(11) 0.126(9) 0.117(9) -0.013(8) -0.045(7) -0.017(8)
C50 0.155(11) 0.121(9) 0.117(9) -0.009(8) -0.048(7) -0.009(8)
C51 0.134(13) 0.112(10) 0.095(11) -0.021(9) -0.052(10) -0.004(9)
C48B 0.149(12) 0.108(12) 0.118(12) -0.004(11) -0.057(9) -0.005(11)
C49B 0.153(11) 0.123(9) 0.115(9) -0.011(9) -0.048(8) -0.005(9)
O1B 0.161(11) 0.127(8) 0.119(8) -0.012(8) -0.048(7) -0.013(8)
C50B 0.163(11) 0.126(9) 0.116(9) -0.006(8) -0.049(8) -0.014(8)
C51B 0.138(13) 0.126(10) 0.102(11) -0.005(10) -0.041(10) -0.011(9)

loop_
_atom_type_symbol
_atom_type_description
_atom_type_scat_dispersion_real
_atom_type_scat_dispersion_imag
_atom_type_scat_source
C C 0.0033 0.0016 'International Tables Vol C Tables 4.2.6.8 and 6.1.1.4'
H H 0.0000 0.0000 'International Tables Vol C Tables 4.2.6.8 and 6.1.1.4'
N N 0.0061 0.0033 'International Tables Vol C Tables 4.2.6.8 and 6.1.1.4'
O O 0.0106 0.0060 'International Tables Vol C Tables 4.2.6.8 and 6.1.1.4'
F F 0.0171 0.0103 'International Tables Vol C Tables 4.2.6.8 and 6.1.1.4'
P P 0.1023 0.0942 'International Tables Vol C Tables 4.2.6.8 and 6.1.1.4'
Ru Ru -1.2594 0.8363 'International Tables Vol C Tables 4.2.6.8 and 6.1.1.4'

loop_
_geom_angle_atom_site_label_1
_geom_angle_atom_site_label_2
_geom_angle_atom_site_label_3
_geom_angle
C21 Ru N15 79.88(13)
C21 Ru N1 95.01(11)
N15 Ru N1 169.13(10)
C21 Ru N12 87.44(11)
N15 Ru N12 91.68(10)
N1 Ru N12 78.44(10)
C21 Ru N27 171.21(12)
N15 Ru N27 93.54(12)
N1 Ru N27 90.47(10)
N12 Ru N27 86.93(10)
C21 Ru P1 93.77(8)
N15 Ru P1 89.12(8)
N1 Ru P1 100.85(7)
N12 Ru P1 178.65(7)
N27 Ru P1 91.94(8)
C2 N1 C14 115.9(3)
C2 N1 Ru 130.3(2)
C14 N1 Ru 113.8(2)
N1 C2 C3 123.7(4)
N1 C2 H2 118.2
C3 C2 H2 118.2
C4 C3 C2 120.0(4)
C4 C3 H3 120.0
C2 C3 H3 120.0
C3 C4 C5 118.8(4)
C3 C4 H4 120.6
C5 C4 H4 120.6
C14 C5 C4 117.7(4)
C14 C5 C6 118.8(4)
C4 C5 C6 123.4(4)
C7 C6 C5 122.0(4)
C7 C6 H6 119.0
C5 C6 H6 119.0
C6 C7 C8 121.1(4)
C6 C7 H7 119.5
C8 C7 H7 119.5
C9 C8 C13 117.7(3)
C9 C8 C7 124.2(3)
C13 C8 C7 118.2(4)
C10 C9 C8 119.5(3)
C10 C9 H9 120.2
C8 C9 H9 120.2
C9 C10 C11 119.8(4)
C9 C10 H10 120.1
C11 C10 H10 120.1
N12 C11 C10 122.4(4)
N12 C11 H11 118.8
C10 C11 H11 118.8
C11 N12 C13 118.4(3)
C11 N12 Ru 127.7(2)
C13 N12 Ru 113.9(2)
N12 C13 C8 122.2(3)
N12 C13 C14 117.0(3)
C8 C13 C14 120.8(3)
N1 C14 C5 123.9(3)
N1 C14 C13 116.9(3)
C5 C14 C13 119.2(3)
C20 N15 C16 118.6(3)
C20 N15 Ru 126.0(3)
C16 N15 Ru 115.4(3)
N15 C16 C17 120.5(5)
N15 C16 C22 114.6(3)
C17 C16 C22 124.9(4)
C18 C17 C16 120.7(6)
C18 C17 H17 119.6
C16 C17 H17 119.6
C17 C18 C19 120.0(5)
C17 C18 H18 120.0
C19 C18 H18 120.0
C18 C19 C20 118.6(5)
C18 C19 H19 120.7
C20 C19 H19 120.7
N15 C20 C19 121.6(5)
N15 C20 H20 119.2
C19 C20 H20 119.2
C26 C21 C22 117.0(3)
C26 C21 Ru 129.1(3)
C22 C21 Ru 113.6(3)
C21 C22 C23 119.4(4)
C21 C22 C16 116.2(3)
C23 C22 C16 124.3(4)
C24 C23 C22 121.2(5)
C24 C23 H23 119.4
C22 C23 H23 119.4
C25 C24 C23 119.8(4)
C25 C24 H24 120.1
C23 C24 H24 120.1
C24 C25 C26 120.0(5)
C24 C25 H25 120.0
C26 C25 H25 120.0
C21 C26 C25 122.5(4)
C21 C26 H26 118.8
C25 C26 H26 118.8
C28 N27 Ru 177.9(3)
N27 C28 C29 177.8(5)
C28 C29 H29A 109.5
C28 C29 H29B 109.5
H29A C29 H29B 109.5
C28 C29 H29C 109.5
H29A C29 H29C 109.5
H29B C29 H29C 109.5
C37 C36 C41 118.2(3)
C37 C36 P1 121.9(2)
C41 C36 P1 119.7(3)
C36 C37 C38 121.1(3)
C36 C37 H37 119.5
C38 C37 H37 119.5
C39 C38 C37 119.6(4)
C39 C38 H38 120.2
C37 C38 H38 120.2
C40 C39 C38 120.1(3)
C40 C39 H39 120.0
C38 C39 H39 120.0
C39 C40 C41 120.0(4)
C39 C40 H40 120.0
C41 C40 H40 120.0
C40 C41 C36 120.9(4)
C40 C41 H41 119.5
C36 C41 H41 119.5
C43 C42 C47 117.3(4)
C43 C42 P1 125.5(4)
C47 C42 P1 117.1(3)
C42 C43 C44 120.3(6)
C42 C43 H43 119.9
C44 C43 H43 119.9
C45 C44 C43 120.5(6)
C45 C44 H44 119.8
C43 C44 H44 119.8
C44 C45 C46 120.8(7)
C44 C45 H45 119.6
C46 C45 H45 119.6
C45 C46 C47 119.7(7)
C45 C46 H46 120.1
C47 C46 H46 120.1
C42 C47 C46 121.3(6)
C42 C47 H47 119.4
C46 C47 H47 119.4
C30_a P1 C42 101.0(2)
C30A_b P1 C42 118.3(4)
C30_a P1 C36 105.59(19)
C30A_b P1 C36 95.2(4)
C42 P1 C36 98.33(15)
C30_a P1 Ru 112.34(17)
C30A_b P1 Ru 107.7(3)
C42 P1 Ru 113.58(11)
C36 P1 Ru 123.08(11)
C35_a C30_a C31_a 114.9(4)
C35_a C30_a P1 126.1(4)
C31_a C30_a P1 117.9(4)
C30_a C31_a C32_a 124.5(5)
C30_a C31_a H31_a 117.7
C32_a C31_a H31_a 117.7
C33_a C32_a C31_a 116.4(6)
C33_a C32_a H32_a 121.8
C31_a C32_a H32_a 121.8
C34_a C33_a C32_a 119.6(5)
C34_a C33_a H33_a 120.2
C32_a C33_a H33_a 120.2
C35_a C34_a C33_a 119.4(5)
C35_a C34_a H34_a 120.3
C33_a C34_a H34_a 120.3
C30_a C35_a C34_a 125.1(5)
C30_a C35_a H35_a 117.5
C34_a C35_a H35_a 117.5
C35A_b C30A_b C31A_b 111.8(7)
C35A_b C30A_b P1 129.1(7)
C31A_b C30A_b P1 119.0(7)
C32A_b C31A_b C30A_b 119.6(9)
C32A_b C31A_b H31A_b 120.2
C30A_b C31A_b H31A_b 120.2
C33A_b C32A_b C31A_b 123.4(11)
C33A_b C32A_b H32A_b 118.3
C31A_b C32A_b H32A_b 118.3
C34A_b C33A_b C32A_b 116.2(11)
C34A_b C33A_b H33A_b 121.9
C32A_b C33A_b H33A_b 121.9
C33A_b C34A_b C35A_b 125.3(11)
C33A_b C34A_b H34A_b 117.3
C35A_b C34A_b H34A_b 117.3
C34A_b C35A_b C30A_b 123.1(10)
C34A_b C35A_b H35A_b 118.5
C30A_b C35A_b H35A_b 118.5
F1A_b P2 F5A_b 94.4(6)
F4_a P2 F6_a 91.1(5)
F4_a P2 F2_a 102.0(6)
F6_a P2 F2_a 93.0(5)
F1A_b P2 F6A_b 93.3(5)
F5A_b P2 F6A_b 89.0(5)
F4_a P2 F3_a 89.6(4)
F6_a P2 F3_a 179.2(5)
F2_a P2 F3_a 87.1(4)
F4_a P2 F5_a 86.5(5)
F6_a P2 F5_a 89.2(4)
F2_a P2 F5_a 171.2(6)
F3_a P2 F5_a 90.5(4)
F4_a P2 F1_a 175.1(6)
F6_a P2 F1_a 87.4(4)
F2_a P2 F1_a 82.7(5)
F3_a P2 F1_a 91.9(4)
F5_a P2 F1_a 88.9(5)
F1A_b P2 F3A_b 92.2(5)
F5A_b P2 F3A_b 93.6(5)
F6A_b P2 F3A_b 173.7(6)
F1A_b P2 F2A_b 91.3(6)
F5A_b P2 F2A_b 172.9(6)
F6A_b P2 F2A_b 95.1(5)
F3A_b P2 F2A_b 81.8(5)
F1A_b P2 F4A_b 174.0(6)
F5A_b P2 F4A_b 91.2(5)
F6A_b P2 F4A_b 84.6(5)
F3A_b P2 F4A_b 89.6(5)
F2A_b P2 F4A_b 83.4(6)
C49 C48 H48A 109.5
C49 C48 H48B 109.5
H48A C48 H48B 109.5
C49 C48 H48C 109.5
H48A C48 H48C 109.5
H48B C48 H48C 109.5
O1 C49 C48 108.2(8)
O1 C49 H49A 110.0
C48 C49 H49A 110.0
O1 C49 H49B 110.0
C48 C49 H49B 110.0
H49A C49 H49B 108.4
C49 O1 C50 115.1(10)
O1 C50 C51 108.4(8)
O1 C50 H50A 110.0
C51 C50 H50A 110.0
O1 C50 H50B 110.0
C51 C50 H50B 110.0
H50A C50 H50B 108.4
C50 C51 H51A 109.5
C50 C51 H51B 109.5
H51A C51 H51B 109.5
C50 C51 H51C 109.5
H51A C51 H51C 109.5
H51B C51 H51C 109.5
C49B C48B H48D 109.5
C49B C48B H48E 109.5
H48D C48B H48E 109.5
C49B C48B H48F 109.5
H48D C48B H48F 109.5
H48E C48B H48F 109.5
O1B C49B C48B 108.9(10)
O1B C49B H49C 109.9
C48B C49B H49C 109.9
O1B C49B H49D 109.9
C48B C49B H49D 109.9
H49C C49B H49D 108.3
C50B O1B C49B 114.6(14)
O1B C50B C51B 107.3(10)
O1B C50B H50C 110.3
C51B C50B H50C 110.3
O1B C50B H50D 110.3
C51B C50B H50D 110.3
H50C C50B H50D 108.5
C50B C51B H51D 109.5
C50B C51B H51E 109.5
H51D C51B H51E 109.5
C50B C51B H51F 109.5
H51D C51B H51F 109.5
H51E C51B H51F 109.5

loop_
_geom_bond_atom_site_label_1
_geom_bond_atom_site_label_2
_geom_bond_distance
Ru C21 2.043(3)
Ru N15 2.068(3)
Ru N1 2.099(3)
Ru N12 2.111(2)
Ru N27 2.118(3)
Ru P1 2.3252(8)
N1 C2 1.330(4)
N1 C14 1.371(4)
C2 C3 1.396(6)
C2 H2 0.9300
C3 C4 1.354(7)
C3 H3 0.9300
C4 C5 1.400(6)
C4 H4 0.9300
C5 C14 1.395(4)
C5 C6 1.438(6)
C6 C7 1.328(6)
C6 H6 0.9300
C7 C8 1.431(6)
C7 H7 0.9300
C8 C9 1.399(6)
C8 C13 1.409(4)
C9 C10 1.359(6)
C9 H9 0.9300
C10 C11 1.395(5)
C10 H10 0.9300
C11 N12 1.328(4)
C11 H11 0.9300
N12 C13 1.359(4)
C13 C14 1.426(5)
N15 C20 1.354(5)
N15 C16 1.359(5)
C16 C17 1.389(6)
C16 C22 1.455(6)
C17 C18 1.330(10)
C17 H17 0.9300
C18 C19 1.383(10)
C18 H18 0.9300
C19 C20 1.387(6)
C19 H19 0.9300
C20 H20 0.9300
C21 C26 1.381(5)
C21 C22 1.402(5)
C22 C23 1.408(6)
C23 C24 1.360(8)
C23 H23 0.9300
C24 C25 1.354(8)
C24 H24 0.9300
C25 C26 1.381(5)
C25 H25 0.9300
C26 H26 0.9300
N27 C28 1.131(5)
C28 C29 1.462(6)
C29 H29A 0.9600
C29 H29B 0.9600
C29 H29C 0.9600
C36 C37 1.347(5)
C36 C41 1.391(5)
C36 P1 1.847(3)
C37 C38 1.401(5)
C37 H37 0.9300
C38 C39 1.365(6)
C38 H38 0.9300
C39 C40 1.354(6)
C39 H39 0.9300
C40 C41 1.378(5)
C40 H40 0.9300
C41 H41 0.9300
C42 C43 1.372(6)
C42 C47 1.379(6)
C42 P1 1.845(4)
C43 C44 1.406(9)
C43 H43 0.9300
C44 C45 1.324(11)
C44 H44 0.9300
C45 C46 1.347(10)
C45 H45 0.9300
C46 C47 1.386(7)
C46 H46 0.9300
C47 H47 0.9300
P1 C30_a 1.829(4)
P1 C30A_b 1.843(5)
C30_a C35_a 1.326(6)
C30_a C31_a 1.346(7)
C31_a C32_a 1.420(7)
C31_a H31_a 0.9300
C32_a C33_a 1.368(8)
C32_a H32_a 0.9300
C33_a C34_a 1.365(8)
C33_a H33_a 0.9300
C34_a C35_a 1.361(7)
C34_a H34_a 0.9300
C35_a H35_a 0.9300
C30A_b C35A_b 1.367(12)
C30A_b C31A_b 1.551(11)
C31A_b C32A_b 1.365(11)
C31A_b H31A_b 0.9300
C32A_b C33A_b 1.353(12)
C32A_b H32A_b 0.9300
C33A_b C34A_b 1.350(12)
C33A_b H33A_b 0.9300
C34A_b C35A_b 1.356(11)
C34A_b H34A_b 0.9300
C35A_b H35A_b 0.9300
P2 F1A_b 1.541(8)
P2 F4_a 1.543(7)
P2 F5A_b 1.549(7)
P2 F6_a 1.565(6)
P2 F2_a 1.570(7)
P2 F6A_b 1.574(7)
P2 F3_a 1.575(6)
P2 F5_a 1.578(7)
P2 F1_a 1.581(7)
P2 F3A_b 1.582(7)
P2 F2A_b 1.589(7)
P2 F4A_b 1.602(8)
C48 C49 1.491(8)
C48 H48A 0.9600
C48 H48B 0.9600
C48 H48C 0.9600
C49 O1 1.385(8)
C49 H49A 0.9700
C49 H49B 0.9700
O1 C50 1.388(7)
C50 C51 1.490(8)
C50 H50A 0.9700
C50 H50B 0.9700
C51 H51A 0.9600
C51 H51B 0.9600
C51 H51C 0.9600
C48B C49B 1.482(11)
C48B H48D 0.9600
C48B H48E 0.9600
C48B H48F 0.9600
C49B O1B 1.384(10)
C49B H49C 0.9700
C49B H49D 0.9700
O1B C50B 1.384(10)
C50B C51B 1.491(11)
C50B H50C 0.9700
C50B H50D 0.9700
C51B H51D 0.9600
C51B H51E 0.9600
C51B H51F 0.9600

loop_
_geom_torsion_atom_site_label_1
_geom_torsion_atom_site_label_2
_geom_torsion_atom_site_label_3
_geom_torsion_atom_site_label_4
_geom_torsion
C14 N1 C2 C3 1.5(6)
Ru N1 C2 C3 -179.7(3)
N1 C2 C3 C4 -1.7(7)
C2 C3 C4 C5 0.8(7)
C3 C4 C5 C14 0.1(6)
C3 C4 C5 C6 -177.5(4)
C14 C5 C6 C7 -0.5(5)
C4 C5 C6 C7 177.1(4)
C5 C6 C7 C8 -0.2(6)
C6 C7 C8 C9 -177.9(4)
C6 C7 C8 C13 1.2(5)
C13 C8 C9 C10 0.0(5)
C7 C8 C9 C10 179.1(4)
C8 C9 C10 C11 -0.2(6)
C9 C10 C11 N12 0.1(6)
C10 C11 N12 C13 0.1(5)
C10 C11 N12 Ru -178.0(3)
C11 N12 C13 C8 -0.2(4)
Ru N12 C13 C8 178.2(2)
C11 N12 C13 C14 -177.7(3)
Ru N12 C13 C14 0.7(3)
C9 C8 C13 N12 0.1(5)
C7 C8 C13 N12 -179.0(3)
C9 C8 C13 C14 177.5(3)
C7 C8 C13 C14 -1.6(4)
C2 N1 C14 C5 -0.5(4)
Ru N1 C14 C5 -179.5(2)
C2 N1 C14 C13 176.9(3)
Ru N1 C14 C13 -2.1(3)
C4 C5 C14 N1 -0.2(5)
C6 C5 C14 N1 177.5(3)
C4 C5 C14 C13 -177.6(3)
C6 C5 C14 C13 0.1(4)
N12 C13 C14 N1 0.9(4)
C8 C13 C14 N1 -176.6(3)
N12 C13 C14 C5 178.5(3)
C8 C13 C14 C5 1.0(4)
C20 N15 C16 C17 -0.4(6)
Ru N15 C16 C17 178.5(4)
C20 N15 C16 C22 178.7(3)
Ru N15 C16 C22 -2.5(4)
N15 C16 C17 C18 1.2(8)
C22 C16 C17 C18 -177.7(5)
C16 C17 C18 C19 -1.5(10)
C17 C18 C19 C20 0.9(9)
C16 N15 C20 C19 -0.2(6)
Ru N15 C20 C19 -179.0(3)
C18 C19 C20 N15 0.0(7)
C26 C21 C22 C23 -4.7(5)
Ru C21 C22 C23 -179.4(3)
C26 C21 C22 C16 179.2(3)
Ru C21 C22 C16 4.5(4)
N15 C16 C22 C21 -1.3(5)
C17 C16 C22 C21 177.6(4)
N15 C16 C22 C23 -177.2(4)
C17 C16 C22 C23 1.7(7)
C21 C22 C23 C24 2.0(8)
C16 C22 C23 C24 177.8(5)
C22 C23 C24 C25 0.4(9)
C23 C24 C25 C26 -0.1(8)
C22 C21 C26 C25 5.2(5)
Ru C21 C26 C25 178.9(3)
C24 C25 C26 C21 -2.9(6)
C41 C36 C37 C38 1.2(6)
P1 C36 C37 C38 177.0(3)
C36 C37 C38 C39 -0.8(6)
C37 C38 C39 C40 0.2(7)
C38 C39 C40 C41 -0.2(7)
C39 C40 C41 C36 0.7(7)
C37 C36 C41 C40 -1.2(6)
P1 C36 C41 C40 -177.1(3)
C47 C42 C43 C44 -1.0(8)
P1 C42 C43 C44 -177.1(5)
C42 C43 C44 C45 4.2(11)
C43 C44 C45 C46 -4.9(12)
C44 C45 C46 C47 2.4(11)
C43 C42 C47 C46 -1.5(7)
P1 C42 C47 C46 174.9(4)
C45 C46 C47 C42 0.9(9)
C43 C42 P1 C30_a -18.0(4)
C47 C42 P1 C30_a 165.9(4)
C43 C42 P1 C30A_b -25.3(6)
C47 C42 P1 C30A_b 158.6(5)
C43 C42 P1 C36 -125.8(4)
C47 C42 P1 C36 58.1(3)
C43 C42 P1 Ru 102.5(4)
C47 C42 P1 Ru -73.6(3)
C37 C36 P1 C30_a 138.8(3)
C41 C36 P1 C30_a -45.5(4)
C37 C36 P1 C30A_b 123.1(4)
C41 C36 P1 C30A_b -61.2(4)
C37 C36 P1 C42 -117.2(3)
C41 C36 P1 C42 58.5(3)
C37 C36 P1 Ru 8.1(3)
C41 C36 P1 Ru -176.2(3)
C30A_b P1 C30_a C35_a -142.3(16)
C42 P1 C30_a C35_a 58.1(5)
C36 P1 C30_a C35_a 160.1(5)
Ru P1 C30_a C35_a -63.3(5)
C30A_b P1 C30_a C31_a 25.2(12)
C42 P1 C30_a C31_a -134.4(5)
C36 P1 C30_a C31_a -32.4(5)
Ru P1 C30_a C31_a 104.2(5)
C35_a C30_a C31_a C32_a 0.2(10)
P1 C30_a C31_a C32_a -168.7(6)
C30_a C31_a C32_a C33_a -1.1(11)
C31_a C32_a C33_a C34_a 0.7(11)
C32_a C33_a C34_a C35_a 0.6(11)
C31_a C30_a C35_a C34_a 1.2(9)
P1 C30_a C35_a C34_a 169.0(5)
C33_a C34_a C35_a C30_a -1.7(10)
C30_a P1 C30A_b C35A_b 144(2)
C42 P1 C30A_b C35A_b 166.8(9)
C36 P1 C30A_b C35A_b -90.9(11)
Ru P1 C30A_b C35A_b 36.3(11)
C30_a P1 C30A_b C31A_b -40.6(11)
C42 P1 C30A_b C31A_b -17.8(9)
C36 P1 C30A_b C31A_b 84.6(7)
Ru P1 C30A_b C31A_b -148.2(6)
C35A_b C30A_b C31A_b C32A_b -4.4(11)
P1 C30A_b C31A_b C32A_b 179.4(8)
C30A_b C31A_b C32A_b C33A_b -2.8(14)
C31A_b C32A_b C33A_b C34A_b 7.8(19)
C32A_b C33A_b C34A_b C35A_b -6(2)
C33A_b C34A_b C35A_b C30A_b -2(2)
C31A_b C30A_b C35A_b C34A_b 6.5(15)
P1 C30A_b C35A_b C34A_b -177.7(9)
C48 C49 O1 C50 -112(3)
C49 O1 C50 C51 124(3)
C48B C49B O1B C50B 130(3)
C49B O1B C50B C51B -55(4)
